data_7033789
loop_
_publ_author_name
'Sgro, Michael J.'
'Piers, Warren E.'
'Romero, Patricio E.'

_publ_section_title
;
 Synthesis, structural characterization and thermal properties of copper
 and silver silyl complexes.
;
_journal_issue 8
_journal_name_full 'Dalton transactions (Cambridge, England : 2003)'
_journal_page_first 3817
_journal_page_last 3828
_journal_paper_doi 10.1039/c4dt03770g
_journal_volume 44
_journal_year 2015
_chemical_formula_sum 'C19 H43 Ag N2 Si3'
_chemical_formula_weight 491.69
_space_group_IT_number 2
_symmetry_cell_setting triclinic
_symmetry_space_group_name_Hall '-P 1'
_symmetry_space_group_name_H-M 'P -1'
_atom_sites_solution_hydrogens geom
_atom_sites_solution_primary direct
_atom_sites_solution_secondary difmap
_audit_creation_method SHELXL-97
_audit_update_record
;
2014-12-04 deposited with the CCDC.
2015-01-12 downloaded from the CCDC.
;
_cell_angle_alpha 72.469(2)
_cell_angle_beta 75.151(2)
_cell_angle_gamma 70.359(2)
_cell_formula_units_Z 2
_cell_length_a 10.8059(4)
_cell_length_b 11.9323(4)
_cell_length_c 11.9508(4)
_cell_measurement_reflns_used 9975
_cell_measurement_temperature 173(2)
_cell_measurement_theta_max 67.45
_cell_measurement_theta_min 3.94
_cell_volume 1363.09(8)
_computing_cell_refinement 'Bruker SAINT'
_computing_data_collection 'Bruker APEX2'
_computing_data_reduction 'Bruker SAINT'
_computing_molecular_graphics 'Bruker SHELXTL'
_computing_publication_material 'Bruker SHELXTL'
_computing_structure_refinement 'SHELXL-97 (Sheldrick, 1997)'
_computing_structure_solution 'SHELXS-97 (Sheldrick, 1990)'
_diffrn_ambient_temperature 173(2)
_diffrn_measured_fraction_theta_full 0.973
_diffrn_measured_fraction_theta_max 0.973
_diffrn_radiation_monochromator graphite
_diffrn_radiation_source 'fine-focus sealed tube'
_diffrn_radiation_type CuK\a
_diffrn_radiation_wavelength 1.54178
_diffrn_reflns_av_R_equivalents 0.0178
_diffrn_reflns_av_sigmaI/netI 0.0148
_diffrn_reflns_limit_h_max 12
_diffrn_reflns_limit_h_min -12
_diffrn_reflns_limit_k_max 14
_diffrn_reflns_limit_k_min -14
_diffrn_reflns_limit_l_max 14
_diffrn_reflns_limit_l_min -14
_diffrn_reflns_number 17563
_diffrn_reflns_theta_full 67.93
_diffrn_reflns_theta_max 67.93
_diffrn_reflns_theta_min 3.94
_exptl_absorpt_coefficient_mu 7.218
_exptl_absorpt_correction_T_max 0.7530
_exptl_absorpt_correction_T_min 0.5153
_exptl_absorpt_correction_type multi-scan
_exptl_absorpt_process_details sadabs
_exptl_crystal_colour colourless
_exptl_crystal_density_diffrn 1.198
_exptl_crystal_density_method 'not measured'
_exptl_crystal_description plate
_exptl_crystal_F_000 520
_exptl_crystal_size_max 0.29
_exptl_crystal_size_mid 0.19
_exptl_crystal_size_min 0.15
_refine_diff_density_max 0.745
_refine_diff_density_min -0.570
_refine_diff_density_rms 0.064
_refine_ls_extinction_method none
_refine_ls_goodness_of_fit_ref 1.084
_refine_ls_hydrogen_treatment constr
_refine_ls_matrix_type full
_refine_ls_number_parameters 228
_refine_ls_number_reflns 4817
_refine_ls_number_restraints 0
_refine_ls_restrained_S_all 1.084
_refine_ls_R_factor_all 0.0278
_refine_ls_R_factor_gt 0.0273
_refine_ls_shift/su_max 0.002
_refine_ls_shift/su_mean 0.000
_refine_ls_structure_factor_coef Fsqd
_refine_ls_weighting_details 'calc w=1/[\s^2^(Fo^2^)+(0.0465P)^2^+0.5686P] where P=(Fo^2^+2Fc^2^)/3'
_refine_ls_weighting_scheme calc
_refine_ls_wR_factor_gt 0.0737
_refine_ls_wR_factor_ref 0.0742
_reflns_number_gt 4696
_reflns_number_total 4817
_reflns_threshold_expression >2sigma(I)
_cod_data_source_file c4dt03770g2.cif
_cod_data_source_block compound10
_cod_depositor_comments
;
The following automatic conversions were performed:

'_symmetry_cell_setting' value 'Triclinic' changed to 'triclinic'
according to
/usr/data/users/saulius/crontab/automatic-downloads/rss-feeds/RSC/lib/dictionaries/cif_core.dic
dictionary named 'cif_core.dic' version 2.4.2 from 2011-04-26.

Automatic conversion script
Id: cif_fix_values 3008 2015-01-20 13:52:24Z robertas 

 Adding full bibliography for 7033789--7033802.cif.
;
_cod_original_sg_symbol_H-M P-1
_cod_database_code 7033789

loop_
_symmetry_equiv_pos_as_xyz
'x, y, z'
'-x, -y, -z'

loop_
_atom_site_label
_atom_site_type_symbol
_atom_site_fract_x
_atom_site_fract_y
_atom_site_fract_z
_atom_site_U_iso_or_equiv
_atom_site_adp_type
_atom_site_occupancy
_atom_site_symmetry_multiplicity
_atom_site_calc_flag
_atom_site_refinement_flags
_atom_site_disorder_assembly
_atom_site_disorder_group
Ag1 Ag 0.621874(14) 0.885642(13) 0.720850(13) 0.03760(7) Uani 1 1 d . H .
Si1 Si 0.80295(6) 0.71174(5) 0.68007(6) 0.03891(14) Uani 1 1 d . . .
Si2 Si 0.99770(7) 0.71660(7) 0.72724(7) 0.04992(17) Uani 1 1 d . H .
Si3 Si 0.75668(9) 0.53013(7) 0.79872(7) 0.05580(19) Uani 1 1 d . A .
N1 N 0.35363(19) 1.04610(19) 0.84903(18) 0.0433(4) Uani 1 1 d . H .
N2 N 0.45416(19) 1.16251(17) 0.70819(17) 0.0377(4) Uani 1 1 d . H .
C1 C 0.4624(2) 1.0432(2) 0.7618(2) 0.0359(5) Uani 1 1 d . . .
C2 C 0.2801(3) 1.1645(3) 0.8492(3) 0.0584(7) Uani 1 1 d . . .
H2 H 0.1997 1.1902 0.9019 0.070 Uiso 1 1 calc R H .
C3 C 0.3423(3) 1.2374(2) 0.7617(3) 0.0550(6) Uani 1 1 d . H .
H3 H 0.3145 1.3244 0.7405 0.066 Uiso 1 1 calc R . .
C4 C 0.3186(3) 0.9345(3) 0.9311(2) 0.0538(6) Uani 1 1 d . . .
C5 C 0.4295(3) 0.8610(3) 1.0029(3) 0.0616(7) Uani 1 1 d . H .
H5A H 0.5134 0.8372 0.9487 0.092 Uiso 1 1 calc R . .
H5B H 0.4075 0.7873 1.0562 0.092 Uiso 1 1 calc R . .
H5C H 0.4390 0.9110 1.0502 0.092 Uiso 1 1 calc R . .
C6 C 0.3039(5) 0.8583(4) 0.8561(4) 0.0981(15) Uani 1 1 d . H .
H6A H 0.2338 0.9070 0.8086 0.147 Uiso 1 1 calc R . .
H6B H 0.2799 0.7852 0.9085 0.147 Uiso 1 1 calc R . .
H6C H 0.3885 0.8336 0.8030 0.147 Uiso 1 1 calc R . .
C7 C 0.1907(4) 0.9739(4) 1.0188(4) 0.1101(18) Uani 1 1 d . H .
H7A H 0.2036 1.0259 1.0622 0.165 Uiso 1 1 calc R . .
H7B H 0.1700 0.9012 1.0755 0.165 Uiso 1 1 calc R . .
H7C H 0.1169 1.0199 0.9749 0.165 Uiso 1 1 calc R . .
C8 C 0.5530(2) 1.2058(2) 0.6050(2) 0.0409(5) Uani 1 1 d . . .
C9 C 0.5615(3) 1.1516(3) 0.5021(2) 0.0538(6) Uani 1 1 d . H .
H9A H 0.5940 1.0622 0.5260 0.081 Uiso 1 1 calc R . .
H9B H 0.6231 1.1826 0.4330 0.081 Uiso 1 1 calc R . .
H9C H 0.4728 1.1753 0.4810 0.081 Uiso 1 1 calc R . .
C10 C 0.6879(3) 1.1666(3) 0.6442(3) 0.0534(6) Uani 1 1 d . H .
H10A H 0.6780 1.1970 0.7145 0.080 Uiso 1 1 calc R . .
H10B H 0.7514 1.2006 0.5794 0.080 Uiso 1 1 calc R . .
H10C H 0.7209 1.0770 0.6640 0.080 Uiso 1 1 calc R . .
C11 C 0.5062(3) 1.3457(2) 0.5661(3) 0.0564(7) Uani 1 1 d . H .
H11A H 0.4169 1.3714 0.5458 0.085 Uiso 1 1 calc R . .
H11B H 0.5683 1.3745 0.4963 0.085 Uiso 1 1 calc R . .
H11C H 0.5033 1.3808 0.6314 0.085 Uiso 1 1 calc R . .
C12 C 1.0317(3) 0.8693(3) 0.6615(3) 0.0672(8) Uani 1 1 d . . .
H12A H 1.1188 0.8645 0.6758 0.101 Uiso 1 1 calc R H .
H12B H 0.9622 0.9311 0.6988 0.101 Uiso 1 1 calc R . .
H12C H 1.0318 0.8921 0.5756 0.101 Uiso 1 1 calc R . .
C13 C 1.1502(4) 0.5993(4) 0.6735(5) 0.1037(16) Uani 1 1 d . . .
H13A H 1.1635 0.6153 0.5865 0.156 Uiso 1 1 calc R H .
H13B H 1.1382 0.5173 0.7089 0.156 Uiso 1 1 calc R . .
H13C H 1.2283 0.6041 0.6971 0.156 Uiso 1 1 calc R . .
C14 C 0.9817(5) 0.6894(4) 0.8928(3) 0.0897(12) Uani 1 1 d . . .
H14A H 1.0554 0.7079 0.9105 0.135 Uiso 1 1 calc R H .
H14B H 0.9845 0.6036 0.9304 0.135 Uiso 1 1 calc R . .
H14C H 0.8967 0.7426 0.9240 0.135 Uiso 1 1 calc R . .
C15 C 0.6906(2) 0.53636(16) 0.95794(16) 0.0741(9) Uani 1 1 d . . .
H15A H 0.6101 0.6054 0.9627 0.111 Uiso 1 1 calc R H .
H15B H 0.7583 0.5471 0.9918 0.111 Uiso 1 1 calc R . .
H15C H 0.6689 0.4599 1.0028 0.111 Uiso 1 1 calc R . .
C16 C 0.6299(3) 0.5049(3) 0.73707(18) 0.134(2) Uani 1 1 d R A 3
H16A H 0.6182 0.4234 0.7768 0.201 Uiso 1 1 d R B 3
H16B H 0.6597 0.5107 0.6514 0.201 Uiso 1 1 d R C 3
H16C H 0.5449 0.5672 0.7504 0.201 Uiso 1 1 d R D 3
C17 C 0.9065(3) 0.3921(2) 0.80223(16) 0.118(2) Uani 1 1 d R A 3
H17A H 0.8940 0.3310 0.8770 0.177 Uiso 1 1 calc R E 3
H17B H 0.9864 0.4164 0.7966 0.177 Uiso 1 1 calc R F 3
H17C H 0.9173 0.3569 0.7349 0.177 Uiso 1 1 calc R G 3
C18 C 0.8469(3) 0.69529(17) 0.51810(16) 0.0558(6) Uani 1 1 d R H 3
H18A H 0.9302 0.6283 0.5089 0.067 Uiso 1 1 calc R I 3
H18B H 0.7749 0.6724 0.5009 0.067 Uiso 1 1 calc R J 3
C19 C 0.8653(4) 0.8139(3) 0.4272(3) 0.0765(10) Uani 1 1 d . H 3
H19A H 0.7855 0.8819 0.4396 0.115 Uiso 1 1 calc R H 3
H19B H 0.8792 0.8034 0.3462 0.115 Uiso 1 1 calc R H 3
H19C H 0.9430 0.8320 0.4379 0.115 Uiso 1 1 calc R H 3

loop_
_atom_site_aniso_label
_atom_site_aniso_U_11
_atom_site_aniso_U_22
_atom_site_aniso_U_33
_atom_site_aniso_U_23
_atom_site_aniso_U_13
_atom_site_aniso_U_12
Ag1 0.03645(11) 0.02838(10) 0.04426(11) -0.00841(7) -0.00718(7) -0.00441(7)
Si1 0.0412(3) 0.0288(3) 0.0419(3) -0.0083(2) -0.0070(2) -0.0039(2)
Si2 0.0398(3) 0.0453(4) 0.0568(4) -0.0074(3) -0.0125(3) -0.0030(3)
Si3 0.0767(5) 0.0329(3) 0.0525(4) -0.0035(3) -0.0103(4) -0.0152(3)
N1 0.0347(9) 0.0418(11) 0.0465(10) -0.0064(9) -0.0043(8) -0.0075(8)
N2 0.0367(9) 0.0295(9) 0.0414(9) -0.0079(8) -0.0075(8) -0.0021(8)
C1 0.0328(10) 0.0320(11) 0.0408(11) -0.0077(9) -0.0074(9) -0.0065(9)
C2 0.0466(14) 0.0500(15) 0.0565(15) -0.0119(13) 0.0050(12) 0.0036(12)
C3 0.0530(15) 0.0351(13) 0.0587(15) -0.0111(12) -0.0014(12) 0.0049(11)
C4 0.0483(14) 0.0554(15) 0.0545(14) -0.0043(12) -0.0003(11) -0.0245(12)
C5 0.0760(19) 0.0538(16) 0.0478(14) 0.0038(12) -0.0084(13) -0.0247(15)
C6 0.140(4) 0.106(3) 0.085(2) 0.001(2) -0.033(2) -0.091(3)
C7 0.067(2) 0.089(3) 0.119(3) 0.009(3) 0.036(2) -0.021(2)
C8 0.0443(12) 0.0330(11) 0.0400(11) -0.0031(9) -0.0059(9) -0.0100(10)
C9 0.0672(17) 0.0502(15) 0.0412(12) -0.0087(11) -0.0065(12) -0.0172(13)
C10 0.0463(13) 0.0526(15) 0.0570(15) -0.0038(12) -0.0093(11) -0.0164(12)
C11 0.0664(17) 0.0348(13) 0.0611(16) 0.0003(12) -0.0130(13) -0.0145(12)
C12 0.0567(17) 0.0657(19) 0.082(2) -0.0098(16) -0.0171(15) -0.0231(15)
C13 0.0457(17) 0.074(2) 0.164(5) -0.031(3) -0.001(2) 0.0080(17)
C14 0.108(3) 0.107(3) 0.064(2) 0.003(2) -0.040(2) -0.044(3)
C15 0.081(2) 0.066(2) 0.0591(18) -0.0055(15) 0.0033(16) -0.0202(18)
C16 0.212(6) 0.110(4) 0.131(4) 0.033(3) -0.089(4) -0.118(4)
C17 0.158(5) 0.0400(17) 0.087(3) -0.0014(18) 0.025(3) 0.012(2)
C18 0.0673(17) 0.0475(14) 0.0500(14) -0.0175(12) -0.0108(12) -0.0072(13)
C19 0.109(3) 0.066(2) 0.0449(15) -0.0098(14) -0.0029(16) -0.023(2)

loop_
_atom_type_symbol
_atom_type_description
_atom_type_scat_dispersion_real
_atom_type_scat_dispersion_imag
_atom_type_scat_source
C C 0.0181 0.0091 'International Tables Vol C Tables 4.2.6.8 and 6.1.1.4'
H H 0.0000 0.0000 'International Tables Vol C Tables 4.2.6.8 and 6.1.1.4'
N N 0.0311 0.0180 'International Tables Vol C Tables 4.2.6.8 and 6.1.1.4'
Si Si 0.2541 0.3302 'International Tables Vol C Tables 4.2.6.8 and 6.1.1.4'
Ag Ag 0.1306 4.2820 'International Tables Vol C Tables 4.2.6.8 and 6.1.1.4'

loop_
_geom_angle_atom_site_label_1
_geom_angle_atom_site_label_2
_geom_angle_atom_site_label_3
_geom_angle
C1 Ag1 Si1 177.98(6)
C18 Si1 Si2 106.47(8)
C18 Si1 Si3 106.37(6)
Si2 Si1 Si3 106.72(4)
C18 Si1 Ag1 116.03(7)
Si2 Si1 Ag1 110.36(3)
Si3 Si1 Ag1 110.39(3)
C12 Si2 C14 106.03(18)
C12 Si2 C13 106.78(18)
C14 Si2 C13 108.3(2)
C12 Si2 Si1 112.23(10)
C14 Si2 Si1 110.28(14)
C13 Si2 Si1 112.89(17)
C16 Si3 C15 109.06(12)
C16 Si3 C17 108.68(10)
C15 Si3 C17 105.25(10)
C16 Si3 Si1 107.31(10)
C15 Si3 Si1 112.73(7)
C17 Si3 Si1 113.71(11)
C1 N1 C2 110.5(2)
C1 N1 C4 124.1(2)
C2 N1 C4 125.4(2)
C1 N2 C3 110.4(2)
C1 N2 C8 124.52(19)
C3 N2 C8 125.1(2)
N1 C1 N2 104.7(2)
N1 C1 Ag1 128.50(17)
N2 C1 Ag1 126.68(16)
C3 C2 N1 107.5(2)
C3 C2 H2 126.3
N1 C2 H2 126.3
C2 C3 N2 106.9(2)
C2 C3 H3 126.5
N2 C3 H3 126.5
N1 C4 C5 109.1(2)
N1 C4 C6 108.3(2)
C5 C4 C6 110.0(3)
N1 C4 C7 109.2(3)
C5 C4 C7 107.7(3)
C6 C4 C7 112.5(3)
C4 C5 H5A 109.5
C4 C5 H5B 109.5
H5A C5 H5B 109.5
C4 C5 H5C 109.5
H5A C5 H5C 109.5
H5B C5 H5C 109.5
C4 C6 H6A 109.5
C4 C6 H6B 109.5
H6A C6 H6B 109.5
C4 C6 H6C 109.5
H6A C6 H6C 109.5
H6B C6 H6C 109.5
C4 C7 H7A 109.5
C4 C7 H7B 109.5
H7A C7 H7B 109.5
C4 C7 H7C 109.5
H7A C7 H7C 109.5
H7B C7 H7C 109.5
N2 C8 C9 109.1(2)
N2 C8 C10 108.82(19)
C9 C8 C10 111.2(2)
N2 C8 C11 109.0(2)
C9 C8 C11 109.3(2)
C10 C8 C11 109.3(2)
C8 C9 H9A 109.5
C8 C9 H9B 109.5
H9A C9 H9B 109.5
C8 C9 H9C 109.5
H9A C9 H9C 109.5
H9B C9 H9C 109.5
C8 C10 H10A 109.5
C8 C10 H10B 109.5
H10A C10 H10B 109.5
C8 C10 H10C 109.5
H10A C10 H10C 109.5
H10B C10 H10C 109.5
C8 C11 H11A 109.5
C8 C11 H11B 109.5
H11A C11 H11B 109.5
C8 C11 H11C 109.5
H11A C11 H11C 109.5
H11B C11 H11C 109.5
Si2 C12 H12A 109.5
Si2 C12 H12B 109.5
H12A C12 H12B 109.5
Si2 C12 H12C 109.5
H12A C12 H12C 109.5
H12B C12 H12C 109.5
Si2 C13 H13A 109.5
Si2 C13 H13B 109.5
H13A C13 H13B 109.5
Si2 C13 H13C 109.5
H13A C13 H13C 109.5
H13B C13 H13C 109.5
Si2 C14 H14A 109.5
Si2 C14 H14B 109.5
H14A C14 H14B 109.5
Si2 C14 H14C 109.5
H14A C14 H14C 109.5
H14B C14 H14C 109.5
Si3 C15 H15A 109.5
Si3 C15 H15B 109.5
H15A C15 H15B 109.5
Si3 C15 H15C 109.5
H15A C15 H15C 109.5
H15B C15 H15C 109.5
Si3 C16 H16A 109.5
Si3 C16 H16B 109.5
Si3 C16 H16C 109.5
Si3 C17 H17A 109.5
Si3 C17 H17B 109.5
Si3 C17 H17C 109.5
C19 C18 Si1 112.61(17)
C19 C18 H18A 109.1
Si1 C18 H18A 109.1
C19 C18 H18B 109.1
Si1 C18 H18B 109.1
H18A C18 H18B 107.8

loop_
_geom_bond_atom_site_label_1
_geom_bond_atom_site_label_2
_geom_bond_distance
Ag1 C1 2.165(2)
Ag1 Si1 2.4006(6)
Si1 C18 1.9251(19)
Si1 Si2 2.3366(10)
Si1 Si3 2.3389(9)
Si2 C12 1.873(3)
Si2 C14 1.878(4)
Si2 C13 1.880(4)
Si3 C16 1.854(2)
Si3 C15 1.8679(19)
Si3 C17 1.881(2)
N1 C1 1.355(3)
N1 C2 1.369(4)
N1 C4 1.497(3)
N2 C1 1.357(3)
N2 C3 1.375(3)
N2 C8 1.497(3)
C2 C3 1.336(4)
C2 H2 0.9500
C3 H3 0.9500
C4 C5 1.519(4)
C4 C6 1.522(5)
C4 C7 1.532(5)
C5 H5A 0.9800
C5 H5B 0.9800
C5 H5C 0.9800
C6 H6A 0.9800
C6 H6B 0.9800
C6 H6C 0.9800
C7 H7A 0.9800
C7 H7B 0.9800
C7 H7C 0.9800
C8 C9 1.524(3)
C8 C10 1.524(3)
C8 C11 1.531(3)
C9 H9A 0.9800
C9 H9B 0.9800
C9 H9C 0.9800
C10 H10A 0.9800
C10 H10B 0.9800
C10 H10C 0.9800
C11 H11A 0.9800
C11 H11B 0.9800
C11 H11C 0.9800
C12 H12A 0.9800
C12 H12B 0.9800
C12 H12C 0.9800
C13 H13A 0.9800
C13 H13B 0.9800
C13 H13C 0.9800
C14 H14A 0.9800
C14 H14B 0.9800
C14 H14C 0.9800
C15 H15A 0.9800
C15 H15B 0.9800
C15 H15C 0.9800
C16 H16A 0.9801
C16 H16B 0.9800
C16 H16C 0.9799
C17 H17A 0.9800
C17 H17B 0.9800
C17 H17C 0.9800
C18 C19 1.542(4)
C18 H18A 0.9900
C18 H18B 0.9900
C19 H19A 0.9800
C19 H19B 0.9800
C19 H19C 0.9800
